data_1520716
loop_
_publ_author_name
'Bhat, R.'
'Patel, H.'
'Tsai, P.-C.'
'Sun, X.-L.'
'Daoud, D.'
'Lalancette, R. A.'
'Michniak-Kohn, B.'
'Pietrangelo, A.'

_publ_section_title
;
 Effect of residue structure on the thermal and thermoresponsive
 properties of \g-substituted poly(N-acryloyl-2-pyrrolidones)
;
_journal_issue 33
_journal_name_full 'Polym. Chem.'
_journal_page_first 5993
_journal_paper_doi 10.1039/C5PY00649J
_journal_volume 6
_journal_year 2015
_chemical_formula_moiety 'C25 H45 N O2 S'
_chemical_formula_sum 'C25 H45 N O2 S'
_chemical_formula_weight 423.68
_chemical_name_systematic
; 
 ? 
;
_space_group_IT_number 14
_symmetry_cell_setting monoclinic
_symmetry_space_group_name_Hall '-P 2ybc'
_symmetry_space_group_name_H-M 'P 1 21/c 1'
_atom_sites_solution_hydrogens geom
_atom_sites_solution_primary direct
_atom_sites_solution_secondary difmap
_audit_block_doi 10.5517/cc14npr7
_audit_creation_method SHELXL-97
_audit_update_record
;
2015-04-29 deposited with the CCDC.
2015-06-26 downloaded from the CCDC.
;
_cell_angle_alpha 90.00
_cell_angle_beta 93.702(4)
_cell_angle_gamma 90.00
_cell_formula_units_Z 4
_cell_length_a 37.479(2)
_cell_length_b 7.2920(4)
_cell_length_c 9.0925(6)
_cell_measurement_reflns_used 7403
_cell_measurement_temperature 293(2)
_cell_measurement_theta_max 69.13
_cell_measurement_theta_min 2.36
_cell_volume 2479.8(3)
_computing_cell_refinement 'APEX 2'
_computing_data_collection 'APEX 2 (Bruker, 2006)'
_computing_data_reduction 'SAINT (Bruker, 2005)'
_computing_molecular_graphics SHELXTL
_computing_publication_material SHELXTL
_computing_structure_refinement SHELXTL
_computing_structure_solution 'SHELXTL (Sheldrick, 2008b)'
_diffrn_ambient_temperature 293(2)
_diffrn_measured_fraction_theta_full 0.878
_diffrn_measured_fraction_theta_max 0.851
_diffrn_measurement_device_type 'Bruker APEX-II CCD'
_diffrn_measurement_method '\f and \w scans'
_diffrn_radiation_monochromator graphite
_diffrn_radiation_source 'fine-focus sealed tube'
_diffrn_radiation_type CuK\a
_diffrn_radiation_wavelength 1.54178
_diffrn_reflns_av_R_equivalents 0.0399
_diffrn_reflns_av_sigmaI/netI 0.0482
_diffrn_reflns_limit_h_max 43
_diffrn_reflns_limit_h_min -44
_diffrn_reflns_limit_k_max 8
_diffrn_reflns_limit_k_min -8
_diffrn_reflns_limit_l_max 9
_diffrn_reflns_limit_l_min -9
_diffrn_reflns_number 11645
_diffrn_reflns_theta_full 67.50
_diffrn_reflns_theta_max 69.26
_diffrn_reflns_theta_min 2.36
_exptl_absorpt_coefficient_mu 1.295
_exptl_absorpt_correction_T_max 0.8968
_exptl_absorpt_correction_T_min 0.5637
_exptl_absorpt_correction_type numerical
_exptl_absorpt_process_details 'SADABS (Sheldrick, 2008a)'
_exptl_crystal_colour colourless
_exptl_crystal_density_diffrn 1.135
_exptl_crystal_density_method 'not measured'
_exptl_crystal_description plate
_exptl_crystal_F_000 936
_exptl_crystal_size_max 0.500
_exptl_crystal_size_mid 0.381
_exptl_crystal_size_min 0.086
_refine_diff_density_max 0.796
_refine_diff_density_min -0.601
_refine_diff_density_rms 0.120
_refine_ls_extinction_coef 0.00046(17)
_refine_ls_extinction_expression Fc^*^=kFc[1+0.001xFc^2^\l^3^/sin(2\q)]^-1/4^
_refine_ls_extinction_method SHELXL
_refine_ls_goodness_of_fit_ref 1.162
_refine_ls_hydrogen_treatment mixed
_refine_ls_matrix_type full
_refine_ls_number_parameters 264
_refine_ls_number_reflns 3940
_refine_ls_number_restraints 0
_refine_ls_restrained_S_all 1.162
_refine_ls_R_factor_all 0.1254
_refine_ls_R_factor_gt 0.1182
_refine_ls_shift/su_max 0.000
_refine_ls_shift/su_mean 0.000
_refine_ls_structure_factor_coef Fsqd
_refine_ls_weighting_details 'calc w=1/[\s^2^(Fo^2^)+(0.0601P)^2^+32.8907P] where P=(Fo^2^+2Fc^2^)/3'
_refine_ls_weighting_scheme calc
_refine_ls_wR_factor_gt 0.3133
_refine_ls_wR_factor_ref 0.3165
_reflns_number_gt 3512
_reflns_number_total 3940
_reflns_threshold_expression I>2\s(I)
_cod_data_source_file c5py00649j2.cif
_cod_data_source_block ago1_a
_cod_depositor_comments 'Adding full bibliography for 1520716.cif.'
_cod_original_sg_symbol_H-M 'P 21/c'
_cod_database_code 1520716

loop_
_symmetry_equiv_pos_as_xyz
'x, y, z'
'-x, y+1/2, -z+1/2'
'-x, -y, -z'
'x, -y-1/2, z-1/2'

loop_
_atom_site_label
_atom_site_type_symbol
_atom_site_fract_x
_atom_site_fract_y
_atom_site_fract_z
_atom_site_U_iso_or_equiv
_atom_site_adp_type
_atom_site_occupancy
_atom_site_symmetry_multiplicity
_atom_site_calc_flag
_atom_site_refinement_flags
S1 S 0.65779(4) 0.4263(2) 0.04525(19) 0.0174(5) Uani 1 1 d .
O1 O 0.53961(13) 0.3353(7) 0.0756(6) 0.0288(13) Uani 1 1 d .
O2 O 0.59595(13) 0.8315(6) 0.0561(6) 0.0268(12) Uani 1 1 d .
N1 N 0.58697(14) 0.5282(7) 0.0230(6) 0.0150(12) Uani 1 1 d .
C1 C 0.61858(18) 0.5122(10) -0.0634(8) 0.0211(16) Uani 1 1 d .
H1 H 0.6239 0.6292 -0.1104 0.025 Uiso 1 1 calc R
C2 C 0.60798(19) 0.3678(9) -0.1780(8) 0.0211(16) Uani 1 1 d .
H2A H 0.6287 0.3007 -0.2075 0.025 Uiso 1 1 calc R
H2B H 0.5958 0.4225 -0.2646 0.025 Uiso 1 1 calc R
C3 C 0.5828(2) 0.2424(11) -0.0975(9) 0.0279(18) Uani 1 1 d .
H3A H 0.5645 0.1904 -0.1658 0.033 Uiso 1 1 calc R
H3B H 0.5959 0.1435 -0.0474 0.033 Uiso 1 1 calc R
C4 C 0.56632(18) 0.3676(9) 0.0117(8) 0.0193(15) Uani 1 1 d .
C5 C 0.57784(19) 0.6969(10) 0.0820(8) 0.0218(16) Uani 1 1 d .
C6 C 0.5467(2) 0.7076(10) 0.1769(9) 0.0269(17) Uani 1 1 d .
H6 H 0.5396 0.6035 0.2263 0.032 Uiso 1 1 calc R
C7 C 0.5297(2) 0.8591(11) 0.1910(10) 0.035(2) Uani 1 1 d .
H7A H 0.5367 0.9638 0.1419 0.041 Uiso 1 1 calc R
H7B H 0.5104 0.8640 0.2504 0.041 Uiso 1 1 calc R
C8 C 0.65950(18) 0.5570(9) 0.2174(7) 0.0177(15) Uani 1 1 d .
H8A H 0.6632 0.6863 0.1984 0.021 Uiso 1 1 calc R
H8B H 0.6374 0.5431 0.2660 0.021 Uiso 1 1 calc R
C9 C 0.69112(17) 0.4778(10) 0.3140(8) 0.0186(15) Uani 1 1 d .
H9A H 0.6887 0.3455 0.3184 0.022 Uiso 1 1 calc R
H9B H 0.7132 0.5049 0.2683 0.022 Uiso 1 1 calc R
C10 C 0.69347(18) 0.5542(10) 0.4701(7) 0.0193(15) Uani 1 1 d .
H10A H 0.6715 0.5264 0.5167 0.023 Uiso 1 1 calc R
H10B H 0.6959 0.6865 0.4664 0.023 Uiso 1 1 calc R
C11 C 0.72555(17) 0.4721(9) 0.5633(7) 0.0161(14) Uani 1 1 d .
H11A H 0.7230 0.3398 0.5660 0.019 Uiso 1 1 calc R
H11B H 0.7474 0.4994 0.5157 0.019 Uiso 1 1 calc R
C12 C 0.72903(18) 0.5441(10) 0.7194(7) 0.0200(15) Uani 1 1 d .
H12A H 0.7073 0.5167 0.7673 0.024 Uiso 1 1 calc R
H12B H 0.7317 0.6763 0.7169 0.024 Uiso 1 1 calc R
C13 C 0.76098(18) 0.4610(10) 0.8101(8) 0.0197(15) Uani 1 1 d .
H13A H 0.7577 0.3294 0.8163 0.024 Uiso 1 1 calc R
H13B H 0.7826 0.4831 0.7593 0.024 Uiso 1 1 calc R
C14 C 0.76594(18) 0.5392(10) 0.9656(8) 0.0204(15) Uani 1 1 d .
H14A H 0.7692 0.6708 0.9591 0.024 Uiso 1 1 calc R
H14B H 0.7443 0.5172 1.0161 0.024 Uiso 1 1 calc R
C15 C 0.79757(17) 0.4581(9) 1.0570(8) 0.0189(15) Uani 1 1 d .
H15A H 0.7940 0.3269 1.0659 0.023 Uiso 1 1 calc R
H15B H 0.8191 0.4772 1.0053 0.023 Uiso 1 1 calc R
C16 C 0.80290(18) 0.5394(10) 1.2091(8) 0.0209(15) Uani 1 1 d .
H16A H 0.7813 0.5210 1.2604 0.025 Uiso 1 1 calc R
H16B H 0.8066 0.6705 1.2001 0.025 Uiso 1 1 calc R
C17 C 0.83454(18) 0.4576(10) 1.3018(8) 0.0209(16) Uani 1 1 d .
H17A H 0.8309 0.3264 1.3103 0.025 Uiso 1 1 calc R
H17B H 0.8561 0.4764 1.2505 0.025 Uiso 1 1 calc R
C18 C 0.83996(18) 0.5380(10) 1.4549(8) 0.0225(16) Uani 1 1 d .
H18A H 0.8183 0.5200 1.5057 0.027 Uiso 1 1 calc R
H18B H 0.8437 0.6691 1.4463 0.027 Uiso 1 1 calc R
C19 C 0.87123(18) 0.4566(10) 1.5485(8) 0.0218(16) Uani 1 1 d .
H19A H 0.8678 0.3251 1.5557 0.026 Uiso 1 1 calc R
H19B H 0.8930 0.4770 1.4990 0.026 Uiso 1 1 calc R
C20 C 0.87585(18) 0.5357(11) 1.7027(8) 0.0227(16) Uani 1 1 d .
H20A H 0.8541 0.5136 1.7524 0.027 Uiso 1 1 calc R
H20B H 0.8788 0.6675 1.6951 0.027 Uiso 1 1 calc R
C21 C 0.90737(18) 0.4583(10) 1.7973(8) 0.0227(16) Uani 1 1 d .
H21A H 0.9291 0.4768 1.7465 0.027 Uiso 1 1 calc R
H21B H 0.9040 0.3273 1.8084 0.027 Uiso 1 1 calc R
C22 C 0.91206(19) 0.5456(11) 1.9500(8) 0.0241(16) Uani 1 1 d .
H22A H 0.8901 0.5302 1.9992 0.029 Uiso 1 1 calc R
H22B H 0.9160 0.6762 1.9384 0.029 Uiso 1 1 calc R
C23 C 0.94303(18) 0.4663(11) 2.0487(8) 0.0243(17) Uani 1 1 d .
H23A H 0.9389 0.3364 2.0631 0.029 Uiso 1 1 calc R
H23B H 0.9651 0.4794 1.9993 0.029 Uiso 1 1 calc R
C24 C 0.9473(2) 0.5589(13) 2.1971(9) 0.034(2) Uani 1 1 d .
H24A H 0.9515 0.6887 2.1821 0.041 Uiso 1 1 calc R
H24B H 0.9251 0.5470 2.2455 0.041 Uiso 1 1 calc R
C25 C 0.9773(2) 0.4836(12) 2.2977(10) 0.036(2) Uani 1 1 d .
H25A H 0.9721 0.3588 2.3221 0.054 Uiso 1 1 calc R
H25B H 0.9796 0.5556 2.3862 0.054 Uiso 1 1 calc R
H25C H 0.9992 0.4885 2.2489 0.054 Uiso 1 1 calc R

loop_
_atom_site_aniso_label
_atom_site_aniso_U_11
_atom_site_aniso_U_22
_atom_site_aniso_U_33
_atom_site_aniso_U_23
_atom_site_aniso_U_13
_atom_site_aniso_U_12
S1 0.0229(8) 0.0182(9) 0.0110(9) -0.0022(7) 0.0023(6) 0.0021(6)
O1 0.031(3) 0.030(3) 0.026(3) 0.004(2) 0.004(2) -0.008(2)
O2 0.035(3) 0.009(2) 0.037(3) -0.006(2) 0.008(2) -0.002(2)
N1 0.024(3) 0.012(3) 0.010(3) 0.003(2) 0.004(2) 0.000(2)
C1 0.027(4) 0.023(4) 0.014(4) 0.006(3) 0.004(3) -0.002(3)
C2 0.033(4) 0.014(4) 0.016(4) -0.002(3) 0.006(3) 0.004(3)
C3 0.042(4) 0.023(4) 0.019(4) -0.010(3) 0.005(3) -0.004(3)
C4 0.026(4) 0.011(3) 0.020(4) 0.006(3) -0.003(3) -0.001(3)
C5 0.030(4) 0.016(4) 0.019(4) 0.002(3) 0.000(3) 0.002(3)
C6 0.037(4) 0.021(4) 0.024(4) 0.000(3) 0.010(3) -0.003(3)
C7 0.035(4) 0.026(5) 0.044(5) -0.005(4) 0.012(4) 0.001(3)
C8 0.033(4) 0.017(4) 0.004(4) -0.005(3) 0.008(3) -0.001(3)
C9 0.024(3) 0.016(4) 0.017(4) 0.000(3) 0.006(3) 0.000(3)
C10 0.025(3) 0.022(4) 0.011(4) -0.001(3) 0.004(3) 0.002(3)
C11 0.024(3) 0.012(3) 0.013(4) -0.005(3) 0.002(3) 0.001(3)
C12 0.027(4) 0.023(4) 0.011(4) 0.001(3) 0.004(3) 0.001(3)
C13 0.025(3) 0.017(4) 0.018(4) -0.003(3) 0.005(3) -0.001(3)
C14 0.023(3) 0.019(4) 0.019(4) 0.001(3) 0.002(3) -0.001(3)
C15 0.022(3) 0.016(4) 0.019(4) -0.001(3) 0.005(3) 0.002(3)
C16 0.025(3) 0.020(4) 0.018(4) 0.003(3) 0.003(3) -0.001(3)
C17 0.025(3) 0.017(4) 0.021(4) 0.001(3) 0.000(3) 0.000(3)
C18 0.027(4) 0.022(4) 0.019(4) 0.005(3) 0.007(3) -0.001(3)
C19 0.027(4) 0.021(4) 0.017(4) -0.009(3) 0.000(3) 0.004(3)
C20 0.029(4) 0.029(4) 0.011(4) 0.006(3) 0.008(3) -0.001(3)
C21 0.027(4) 0.024(4) 0.017(4) -0.006(3) 0.000(3) 0.005(3)
C22 0.029(4) 0.030(4) 0.013(4) 0.004(3) 0.002(3) 0.001(3)
C23 0.024(4) 0.030(4) 0.019(4) -0.001(3) -0.002(3) 0.004(3)
C24 0.033(4) 0.043(5) 0.025(5) 0.000(4) -0.009(3) 0.002(4)
C25 0.037(4) 0.038(5) 0.031(5) 0.000(4) -0.010(4) 0.000(4)

loop_
_atom_type_symbol
_atom_type_description
_atom_type_scat_dispersion_real
_atom_type_scat_dispersion_imag
_atom_type_scat_source
C C 0.0181 0.0091 'International Tables Vol C Tables 4.2.6.8 and 6.1.1.4'
H H 0.0000 0.0000 'International Tables Vol C Tables 4.2.6.8 and 6.1.1.4'
N N 0.0311 0.0180 'International Tables Vol C Tables 4.2.6.8 and 6.1.1.4'
O O 0.0492 0.0322 'International Tables Vol C Tables 4.2.6.8 and 6.1.1.4'
S S 0.3331 0.5567 'International Tables Vol C Tables 4.2.6.8 and 6.1.1.4'

loop_
_geom_angle_atom_site_label_1
_geom_angle_atom_site_label_2
_geom_angle_atom_site_label_3
_geom_angle
C1 S1 C8 105.5(3)
C5 N1 C4 128.1(6)
C5 N1 C1 120.2(6)
C4 N1 C1 110.7(5)
N1 C1 C2 103.8(5)
N1 C1 S1 112.7(5)
C2 C1 S1 107.4(5)
N1 C1 H1 110.9
C2 C1 H1 110.9
S1 C1 H1 110.9
C1 C2 C3 103.2(6)
C1 C2 H2A 111.1
C3 C2 H2A 111.1
C1 C2 H2B 111.1
C3 C2 H2B 111.1
H2A C2 H2B 109.1
C4 C3 C2 104.1(6)
C4 C3 H3A 110.9
C2 C3 H3A 110.9
C4 C3 H3B 110.9
C2 C3 H3B 110.9
H3A C3 H3B 109.0
O1 C4 N1 126.5(7)
O1 C4 C3 125.6(6)
N1 C4 C3 107.9(6)
O2 C5 N1 118.7(6)
O2 C5 C6 122.1(7)
N1 C5 C6 119.2(6)
C7 C6 C5 120.8(7)
C7 C6 H6 119.6
C5 C6 H6 119.6
C6 C7 H7A 120.0
C6 C7 H7B 120.0
H7A C7 H7B 120.0
C9 C8 S1 106.0(4)
C9 C8 H8A 110.5
S1 C8 H8A 110.5
C9 C8 H8B 110.5
S1 C8 H8B 110.5
H8A C8 H8B 108.7
C10 C9 C8 113.0(5)
C10 C9 H9A 109.0
C8 C9 H9A 109.0
C10 C9 H9B 109.0
C8 C9 H9B 109.0
H9A C9 H9B 107.8
C9 C10 C11 111.4(5)
C9 C10 H10A 109.3
C11 C10 H10A 109.3
C9 C10 H10B 109.3
C11 C10 H10B 109.3
H10A C10 H10B 108.0
C12 C11 C10 113.4(5)
C12 C11 H11A 108.9
C10 C11 H11A 108.9
C12 C11 H11B 108.9
C10 C11 H11B 108.9
H11A C11 H11B 107.7
C11 C12 C13 112.6(6)
C11 C12 H12A 109.1
C13 C12 H12A 109.1
C11 C12 H12B 109.1
C13 C12 H12B 109.1
H12A C12 H12B 107.8
C14 C13 C12 113.3(6)
C14 C13 H13A 108.9
C12 C13 H13A 108.9
C14 C13 H13B 108.9
C12 C13 H13B 108.9
H13A C13 H13B 107.7
C15 C14 C13 113.9(6)
C15 C14 H14A 108.8
C13 C14 H14A 108.8
C15 C14 H14B 108.8
C13 C14 H14B 108.8
H14A C14 H14B 107.7
C16 C15 C14 113.6(6)
C16 C15 H15A 108.8
C14 C15 H15A 108.8
C16 C15 H15B 108.8
C14 C15 H15B 108.8
H15A C15 H15B 107.7
C15 C16 C17 113.9(6)
C15 C16 H16A 108.8
C17 C16 H16A 108.8
C15 C16 H16B 108.8
C17 C16 H16B 108.8
H16A C16 H16B 107.7
C18 C17 C16 114.2(6)
C18 C17 H17A 108.7
C16 C17 H17A 108.7
C18 C17 H17B 108.7
C16 C17 H17B 108.7
H17A C17 H17B 107.6
C17 C18 C19 114.6(6)
C17 C18 H18A 108.6
C19 C18 H18A 108.6
C17 C18 H18B 108.6
C19 C18 H18B 108.6
H18A C18 H18B 107.6
C20 C19 C18 114.0(6)
C20 C19 H19A 108.8
C18 C19 H19A 108.8
C20 C19 H19B 108.8
C18 C19 H19B 108.8
H19A C19 H19B 107.7
C19 C20 C21 114.8(6)
C19 C20 H20A 108.6
C21 C20 H20A 108.6
C19 C20 H20B 108.6
C21 C20 H20B 108.6
H20A C20 H20B 107.6
C20 C21 C22 113.5(6)
C20 C21 H21A 108.9
C22 C21 H21A 108.9
C20 C21 H21B 108.9
C22 C21 H21B 108.9
H21A C21 H21B 107.7
C21 C22 C23 114.4(6)
C21 C22 H22A 108.7
C23 C22 H22A 108.7
C21 C22 H22B 108.7
C23 C22 H22B 108.7
H22A C22 H22B 107.6
C24 C23 C22 112.8(6)
C24 C23 H23A 109.0
C22 C23 H23A 109.0
C24 C23 H23B 109.0
C22 C23 H23B 109.0
H23A C23 H23B 107.8
C25 C24 C23 114.4(7)
C25 C24 H24A 108.7
C23 C24 H24A 108.7
C25 C24 H24B 108.7
C23 C24 H24B 108.7
H24A C24 H24B 107.6
C24 C25 H25A 109.5
C24 C25 H25B 109.5
H25A C25 H25B 109.5
C24 C25 H25C 109.5
H25A C25 H25C 109.5
H25B C25 H25C 109.5

loop_
_geom_bond_atom_site_label_1
_geom_bond_atom_site_label_2
_geom_bond_distance
S1 C1 1.828(7)
S1 C8 1.831(6)
O1 C4 1.212(9)
O2 C5 1.225(9)
N1 C5 1.393(9)
N1 C4 1.404(8)
N1 C1 1.468(9)
C1 C2 1.516(10)
C1 H1 0.9800
C2 C3 1.535(10)
C2 H2A 0.9700
C2 H2B 0.9700
C3 C4 1.509(10)
C3 H3A 0.9700
C3 H3B 0.9700
C5 C6 1.497(10)
C6 C7 1.286(11)
C6 H6 0.9300
C7 H7A 0.9300
C7 H7B 0.9300
C8 C9 1.541(9)
C8 H8A 0.9700
C8 H8B 0.9700
C9 C10 1.522(10)
C9 H9A 0.9700
C9 H9B 0.9700
C10 C11 1.546(9)
C10 H10A 0.9700
C10 H10B 0.9700
C11 C12 1.511(9)
C11 H11A 0.9700
C11 H11B 0.9700
C12 C13 1.534(9)
C12 H12A 0.9700
C12 H12B 0.9700
C13 C14 1.524(10)
C13 H13A 0.9700
C13 H13B 0.9700
C14 C15 1.523(9)
C14 H14A 0.9700
C14 H14B 0.9700
C15 C16 1.506(10)
C15 H15A 0.9700
C15 H15B 0.9700
C16 C17 1.531(9)
C16 H16A 0.9700
C16 H16B 0.9700
C17 C18 1.512(10)
C17 H17A 0.9700
C17 H17B 0.9700
C18 C19 1.524(10)
C18 H18A 0.9700
C18 H18B 0.9700
C19 C20 1.515(10)
C19 H19A 0.9700
C19 H19B 0.9700
C20 C21 1.524(10)
C20 H20A 0.9700
C20 H20B 0.9700
C21 C22 1.527(10)
C21 H21A 0.9700
C21 H21B 0.9700
C22 C23 1.535(9)
C22 H22A 0.9700
C22 H22B 0.9700
C23 C24 1.508(11)
C23 H23A 0.9700
C23 H23B 0.9700
C24 C25 1.504(11)
C24 H24A 0.9700
C24 H24B 0.9700
C25 H25A 0.9600
C25 H25B 0.9600
C25 H25C 0.9600

loop_
_geom_torsion_atom_site_label_1
_geom_torsion_atom_site_label_2
_geom_torsion_atom_site_label_3
_geom_torsion_atom_site_label_4
_geom_torsion
C5 N1 C1 C2 -146.2(6)
C4 N1 C1 C2 23.5(7)
C5 N1 C1 S1 97.9(6)
C4 N1 C1 S1 -92.5(6)
C8 S1 C1 N1 -46.0(6)
C8 S1 C1 C2 -159.7(5)
N1 C1 C2 C3 -31.6(7)
S1 C1 C2 C3 88.0(6)
C1 C2 C3 C4 28.8(7)
C5 N1 C4 O1 -15.0(11)
C1 N1 C4 O1 176.3(7)
C5 N1 C4 C3 163.7(7)
C1 N1 C4 C3 -5.0(7)
C2 C3 C4 O1 163.4(7)
C2 C3 C4 N1 -15.3(7)
C4 N1 C5 O2 -165.3(6)
C1 N1 C5 O2 2.4(10)
C4 N1 C5 C6 15.8(11)
C1 N1 C5 C6 -176.5(6)
O2 C5 C6 C7 25.6(12)
N1 C5 C6 C7 -155.6(8)
C1 S1 C8 C9 176.7(4)
S1 C8 C9 C10 -172.4(5)
C8 C9 C10 C11 -179.8(6)
C9 C10 C11 C12 179.9(6)
C10 C11 C12 C13 180.0(6)
C11 C12 C13 C14 177.2(6)
C12 C13 C14 C15 -180.0(6)
C13 C14 C15 C16 178.5(6)
C14 C15 C16 C17 179.7(6)
C15 C16 C17 C18 -179.8(6)
C16 C17 C18 C19 179.6(6)
C17 C18 C19 C20 -178.8(6)
C18 C19 C20 C21 -179.0(6)
C19 C20 C21 C22 178.0(6)
C20 C21 C22 C23 178.5(6)
C21 C22 C23 C24 178.7(7)
C22 C23 C24 C25 179.5(7)
